data_4031987
loop_
_publ_author_name
'Qin, Zifeng'
'Liu, Wei'
'Wang, Danyang'
'He, Zhengjie'

_publ_section_title
;
 Phosphine-Catalyzed (4 + 1) Annulation of o-Hydroxyphenyl and
 o-Aminophenyl Ketones with Allylic Carbonates: Syntheses and
 Transformations of 3-Hydroxy-2,3-Disubstituted Dihydrobenzofurans and
 Indolines.
;
_journal_issue 11
_journal_name_full 'The Journal of organic chemistry'
_journal_page_first 4690
_journal_page_last 4700
_journal_paper_doi 10.1021/acs.joc.6b00596
_journal_volume 81
_journal_year 2016
_chemical_absolute_configuration unk
_chemical_formula_sum 'C18 H22 O6'
_chemical_formula_weight 334.36
_chemical_name_systematic
; 
 ? 
;
_space_group_IT_number 4
_symmetry_cell_setting monoclinic
_symmetry_space_group_name_Hall 'P 2yb'
_symmetry_space_group_name_H-M 'P 1 21 1'
_atom_sites_solution_hydrogens geom
_atom_sites_solution_primary direct
_atom_sites_solution_secondary difmap
_audit_creation_method SHELXL-97
_cell_angle_alpha 90.00
_cell_angle_beta 114.44(3)
_cell_angle_gamma 90.00
_cell_formula_units_Z 2
_cell_length_a 11.722(2)
_cell_length_b 6.0787(12)
_cell_length_c 12.996(3)
_cell_measurement_reflns_used 2630
_cell_measurement_temperature 113(2)
_cell_measurement_theta_max 27.9384
_cell_measurement_theta_min 1.7213
_cell_volume 843.0(4)
_computing_cell_refinement crystalclear
_computing_data_collection crystalclear
_computing_data_reduction crystalclear
_computing_molecular_graphics 'Bruker SHELXTL'
_computing_publication_material 'Bruker SHELXTL'
_computing_structure_refinement 'SHELXL-97 (Sheldrick, 1997)'
_computing_structure_solution 'SHELXS-97 (Sheldrick, 1990)'
_diffrn_ambient_temperature 113(2)
_diffrn_measured_fraction_theta_full 0.995
_diffrn_measured_fraction_theta_max 0.995
_diffrn_measurement_device_type 'rigaku saturn'
_diffrn_measurement_method '\w scans'
_diffrn_radiation_monochromator confocal
_diffrn_radiation_source 'rotating anode'
_diffrn_radiation_type MoK\a
_diffrn_radiation_wavelength 0.71073
_diffrn_reflns_av_R_equivalents 0.0569
_diffrn_reflns_av_sigmaI/netI 0.0932
_diffrn_reflns_limit_h_max 15
_diffrn_reflns_limit_h_min -15
_diffrn_reflns_limit_k_max 7
_diffrn_reflns_limit_k_min -7
_diffrn_reflns_limit_l_max 16
_diffrn_reflns_limit_l_min -17
_diffrn_reflns_number 8387
_diffrn_reflns_theta_full 27.97
_diffrn_reflns_theta_max 27.97
_diffrn_reflns_theta_min 1.72
_diffrn_standards_decay_% 0
_diffrn_standards_interval_count 0
_diffrn_standards_interval_time 0
_diffrn_standards_number 0
_exptl_absorpt_coefficient_mu 0.099
_exptl_absorpt_correction_T_max 0.9883
_exptl_absorpt_correction_T_min 0.9805
_exptl_absorpt_correction_type multi-scan
_exptl_absorpt_process_details crystalclear
_exptl_crystal_colour Colorless
_exptl_crystal_density_diffrn 1.317
_exptl_crystal_density_method 'not measured'
_exptl_crystal_description Prism
_exptl_crystal_F_000 356
_exptl_crystal_size_max 0.20
_exptl_crystal_size_mid 0.18
_exptl_crystal_size_min 0.12
_refine_diff_density_max 0.390
_refine_diff_density_min -0.360
_refine_diff_density_rms 0.110
_refine_ls_abs_structure_details 'Flack H D (1983), Acta Cryst. A39, 876-881'
_refine_ls_abs_structure_Flack 1.8(10)
_refine_ls_extinction_coef 0.188(8)
_refine_ls_extinction_expression Fc^*^=kFc[1+0.001xFc^2^\l^3^/sin(2\q)]^-1/4^
_refine_ls_extinction_method SHELXL
_refine_ls_goodness_of_fit_ref 1.082
_refine_ls_hydrogen_treatment constr
_refine_ls_matrix_type full
_refine_ls_number_parameters 223
_refine_ls_number_reflns 3994
_refine_ls_number_restraints 1
_refine_ls_restrained_S_all 1.081
_refine_ls_R_factor_all 0.0555
_refine_ls_R_factor_gt 0.0422
_refine_ls_shift/su_max 0.000
_refine_ls_shift/su_mean 0.000
_refine_ls_structure_factor_coef Fsqd
_refine_ls_weighting_details 'calc w=1/[\s^2^(Fo^2^)+(0.0400P)^2^+0.0000P] where P=(Fo^2^+2Fc^2^)/3'
_refine_ls_weighting_scheme calc
_refine_ls_wR_factor_gt 0.1101
_refine_ls_wR_factor_ref 0.1135
_reflns_number_gt 2752
_reflns_number_total 3994
_reflns_threshold_expression >2sigma(I)
_cod_data_source_file jo6b00596_si_002.cif
_cod_data_source_block shelxl
_cod_depositor_comments
;
The following automatic conversions were performed:

'_symmetry_cell_setting' value 'Monoclinic' changed to 'monoclinic'
according to
/usr/data/users/saulius/crontab/automatic-downloads/rss-feeds/ACS/lib/dictionaries/cif_core.dic
dictionary named 'cif_core.dic' version 2.4.2 from 2011-04-26.

'_exptl_absorpt_correction_type' value 'MULTI-SCAN' changed to
'multi-scan' according to
/usr/data/users/saulius/crontab/automatic-downloads/rss-feeds/ACS/lib/dictionaries/cif_core.dic
dictionary named 'cif_core.dic' version 2.4.2 from 2011-04-26.

'_refine_ls_hydrogen_treatment' value 'CONSTR' changed to 'constr'
according to
/usr/data/users/saulius/crontab/automatic-downloads/rss-feeds/ACS/lib/dictionaries/cif_core.dic
dictionary named 'cif_core.dic' version 2.4.2 from 2011-04-26.

Automatic conversion script
Id: cif_fix_values 4268 2015-11-12 08:31:59Z antanas 

 Adding full bibliography for 4031987--4031988.cif.
;
_cod_original_cell_volume 843.0(3)
_cod_original_sg_symbol_H-M P2(1)
_cod_database_code 4031987

loop_
_symmetry_equiv_pos_as_xyz
'x, y, z'
'-x, y+1/2, -z'

loop_
_atom_site_label
_atom_site_type_symbol
_atom_site_fract_x
_atom_site_fract_y
_atom_site_fract_z
_atom_site_U_iso_or_equiv
_atom_site_adp_type
_atom_site_occupancy
_atom_site_symmetry_multiplicity
_atom_site_calc_flag
_atom_site_refinement_flags
O1 O 0.76334(13) -0.1354(3) 0.76367(13) 0.0200(4) Uani 1 1 d .
O2 O 0.62698(14) 0.3382(3) 0.69677(12) 0.0181(4) Uani 1 1 d .
H2 H 0.6005 0.4576 0.7111 0.027 Uiso 1 1 calc R
O3 O 0.67366(14) 0.1780(3) 0.97541(12) 0.0175(4) Uani 1 1 d .
O4 O 0.60193(13) 0.4929(3) 0.87827(13) 0.0215(4) Uani 1 1 d .
O5 O 0.41995(13) 0.1033(3) 0.75145(12) 0.0206(4) Uani 1 1 d .
O6 O 0.32648(12) -0.0009(3) 0.56746(12) 0.0189(4) Uani 1 1 d .
C1 C 0.86124(19) 0.0110(4) 0.80817(17) 0.0168(5) Uani 1 1 d .
C2 C 0.9839(2) -0.0346(4) 0.82332(18) 0.0225(5) Uani 1 1 d .
H2A H 1.0066 -0.1729 0.8033 0.027 Uiso 1 1 calc R
C3 C 1.0712(2) 0.1332(5) 0.86929(19) 0.0252(6) Uani 1 1 d .
H3 H 1.1558 0.1078 0.8814 0.030 Uiso 1 1 calc R
C4 C 1.0388(2) 0.3361(4) 0.89800(19) 0.0234(6) Uani 1 1 d .
H4 H 1.1010 0.4464 0.9296 0.028 Uiso 1 1 calc R
C5 C 0.9149(2) 0.3790(4) 0.88067(18) 0.0194(5) Uani 1 1 d .
H5 H 0.8915 0.5180 0.8994 0.023 Uiso 1 1 calc R
C6 C 0.82698(19) 0.2125(4) 0.83533(17) 0.0158(5) Uani 1 1 d .
C7 C 0.68553(19) 0.2146(4) 0.79786(17) 0.0148(5) Uani 1 1 d .
C8 C 0.65544(18) -0.0354(4) 0.77392(18) 0.0148(5) Uani 1 1 d .
H8 H 0.6454 -0.1025 0.8399 0.018 Uiso 1 1 calc R
C9 C 0.53909(19) -0.0821(4) 0.66791(18) 0.0141(5) Uani 1 1 d .
C10 C 0.5386(2) -0.2016(4) 0.58234(19) 0.0176(5) Uani 1 1 d .
H10A H 0.4622 -0.2264 0.5181 0.021 Uiso 1 1 calc R
H10B H 0.6146 -0.2623 0.5853 0.021 Uiso 1 1 calc R
C11 C 0.42263(19) 0.0178(4) 0.66826(18) 0.0162(5) Uani 1 1 d .
C12 C 0.2036(2) 0.1045(4) 0.54263(18) 0.0200(5) Uani 1 1 d .
C13 C 0.1481(2) 0.0198(6) 0.6217(2) 0.0317(6) Uani 1 1 d .
H13A H 0.1480 -0.1414 0.6211 0.048 Uiso 1 1 calc R
H13B H 0.0620 0.0737 0.5967 0.048 Uiso 1 1 calc R
H13C H 0.1986 0.0723 0.6986 0.048 Uiso 1 1 calc R
C14 C 0.2202(2) 0.3519(5) 0.5493(2) 0.0287(6) Uani 1 1 d .
H14A H 0.2818 0.3929 0.6248 0.043 Uiso 1 1 calc R
H14B H 0.1398 0.4225 0.5347 0.043 Uiso 1 1 calc R
H14C H 0.2497 0.4005 0.4926 0.043 Uiso 1 1 calc R
C15 C 0.1260(2) 0.0291(5) 0.42196(19) 0.0267(6) Uani 1 1 d .
H15A H 0.1650 0.0816 0.3728 0.040 Uiso 1 1 calc R
H15B H 0.0411 0.0892 0.3958 0.040 Uiso 1 1 calc R
H15C H 0.1221 -0.1319 0.4196 0.040 Uiso 1 1 calc R
C16 C 0.64678(18) 0.3116(4) 0.88718(18) 0.0153(5) Uani 1 1 d .
C17 C 0.6289(2) 0.2476(4) 1.05978(19) 0.0207(5) Uani 1 1 d .
H17A H 0.5363 0.2417 1.0278 0.025 Uiso 1 1 calc R
H17B H 0.6560 0.4003 1.0843 0.025 Uiso 1 1 calc R
C18 C 0.6843(2) 0.0924(5) 1.15797(18) 0.0255(6) Uani 1 1 d .
H18A H 0.6588 -0.0585 1.1321 0.038 Uiso 1 1 calc R
H18B H 0.6543 0.1313 1.2157 0.038 Uiso 1 1 calc R
H18C H 0.7759 0.1031 1.1902 0.038 Uiso 1 1 calc R

loop_
_atom_site_aniso_label
_atom_site_aniso_U_11
_atom_site_aniso_U_22
_atom_site_aniso_U_33
_atom_site_aniso_U_23
_atom_site_aniso_U_13
_atom_site_aniso_U_12
O1 0.0161(7) 0.0168(9) 0.0255(8) -0.0037(7) 0.0069(7) 0.0028(7)
O2 0.0241(8) 0.0139(9) 0.0157(8) 0.0045(7) 0.0077(6) 0.0050(7)
O3 0.0225(8) 0.0184(9) 0.0141(7) 0.0013(7) 0.0100(6) 0.0032(7)
O4 0.0268(8) 0.0156(9) 0.0262(9) 0.0010(7) 0.0150(7) 0.0038(8)
O5 0.0199(8) 0.0267(10) 0.0174(8) -0.0026(7) 0.0101(7) 0.0011(7)
O6 0.0144(7) 0.0245(9) 0.0165(7) -0.0020(7) 0.0052(6) 0.0024(7)
C1 0.0180(10) 0.0183(12) 0.0128(10) 0.0005(10) 0.0050(8) 0.0006(10)
C2 0.0217(11) 0.0262(15) 0.0194(11) -0.0005(11) 0.0084(10) 0.0044(11)
C3 0.0175(10) 0.0381(17) 0.0207(11) 0.0033(11) 0.0085(10) 0.0007(11)
C4 0.0217(11) 0.0306(16) 0.0182(11) 0.0007(11) 0.0084(9) -0.0049(11)
C5 0.0218(11) 0.0205(13) 0.0176(11) 0.0002(10) 0.0098(10) -0.0013(10)
C6 0.0178(10) 0.0184(12) 0.0124(10) 0.0022(10) 0.0075(9) 0.0011(10)
C7 0.0167(10) 0.0146(12) 0.0127(10) 0.0017(10) 0.0057(8) -0.0005(9)
C8 0.0159(9) 0.0145(12) 0.0139(10) 0.0014(9) 0.0063(8) 0.0012(9)
C9 0.0173(10) 0.0100(11) 0.0148(10) 0.0019(9) 0.0063(9) -0.0002(9)
C10 0.0195(10) 0.0171(12) 0.0157(11) 0.0001(9) 0.0067(9) 0.0013(10)
C11 0.0175(9) 0.0151(12) 0.0151(10) 0.0006(10) 0.0059(8) -0.0013(10)
C12 0.0153(10) 0.0266(13) 0.0187(11) 0.0018(11) 0.0076(9) 0.0024(10)
C13 0.0194(10) 0.0526(19) 0.0265(13) 0.0037(14) 0.0129(10) -0.0008(13)
C14 0.0275(12) 0.0277(15) 0.0299(13) -0.0019(12) 0.0110(11) 0.0080(12)
C15 0.0177(10) 0.0376(17) 0.0210(12) -0.0028(12) 0.0040(9) -0.0001(11)
C16 0.0128(9) 0.0172(13) 0.0170(11) -0.0002(10) 0.0072(9) -0.0016(9)
C17 0.0235(11) 0.0265(14) 0.0177(11) -0.0026(10) 0.0141(10) -0.0030(10)
C18 0.0269(12) 0.0345(16) 0.0178(11) 0.0024(12) 0.0119(10) 0.0001(12)

loop_
_atom_type_symbol
_atom_type_description
_atom_type_scat_dispersion_real
_atom_type_scat_dispersion_imag
_atom_type_scat_source
C C 0.0033 0.0016 'International Tables Vol C Tables 4.2.6.8 and 6.1.1.4'
H H 0.0000 0.0000 'International Tables Vol C Tables 4.2.6.8 and 6.1.1.4'
O O 0.0106 0.0060 'International Tables Vol C Tables 4.2.6.8 and 6.1.1.4'

loop_
_geom_angle_atom_site_label_1
_geom_angle_atom_site_label_2
_geom_angle_atom_site_label_3
_geom_angle
C1 O1 C8 107.19(16)
C7 O2 H2 109.5
C16 O3 C17 116.06(18)
C11 O6 C12 121.76(17)
O1 C1 C6 113.67(18)
O1 C1 C2 124.2(2)
C6 C1 C2 122.2(2)
C3 C2 C1 116.5(2)
C3 C2 H2A 121.7
C1 C2 H2A 121.7
C4 C3 C2 122.2(2)
C4 C3 H3 118.9
C2 C3 H3 118.9
C3 C4 C5 120.3(2)
C3 C4 H4 119.8
C5 C4 H4 119.8
C6 C5 C4 118.1(2)
C6 C5 H5 121.0
C4 C5 H5 121.0
C1 C6 C5 120.8(2)
C1 C6 C7 108.6(2)
C5 C6 C7 130.4(2)
O2 C7 C6 110.22(17)
O2 C7 C16 108.47(18)
C6 C7 C16 112.75(17)
O2 C7 C8 110.35(17)
C6 C7 C8 100.49(18)
C16 C7 C8 114.38(19)
O1 C8 C9 109.14(17)
O1 C8 C7 106.92(17)
C9 C8 C7 114.13(18)
O1 C8 H8 108.8
C9 C8 H8 108.8
C7 C8 H8 108.8
C10 C9 C11 122.5(2)
C10 C9 C8 123.8(2)
C11 C9 C8 113.66(18)
C9 C10 H10A 120.0
C9 C10 H10B 120.0
H10A C10 H10B 120.0
O5 C11 O6 126.1(2)
O5 C11 C9 122.52(19)
O6 C11 C9 111.34(18)
O6 C12 C14 109.03(19)
O6 C12 C13 110.86(19)
C14 C12 C13 112.3(2)
O6 C12 C15 101.91(18)
C14 C12 C15 111.4(2)
C13 C12 C15 110.8(2)
C12 C13 H13A 109.5
C12 C13 H13B 109.5
H13A C13 H13B 109.5
C12 C13 H13C 109.5
H13A C13 H13C 109.5
H13B C13 H13C 109.5
C12 C14 H14A 109.5
C12 C14 H14B 109.5
H14A C14 H14B 109.5
C12 C14 H14C 109.5
H14A C14 H14C 109.5
H14B C14 H14C 109.5
C12 C15 H15A 109.5
C12 C15 H15B 109.5
H15A C15 H15B 109.5
C12 C15 H15C 109.5
H15A C15 H15C 109.5
H15B C15 H15C 109.5
O4 C16 O3 125.3(2)
O4 C16 C7 122.3(2)
O3 C16 C7 112.32(19)
O3 C17 C18 107.05(19)
O3 C17 H17A 110.3
C18 C17 H17A 110.3
O3 C17 H17B 110.3
C18 C17 H17B 110.3
H17A C17 H17B 108.6
C17 C18 H18A 109.5
C17 C18 H18B 109.5
H18A C18 H18B 109.5
C17 C18 H18C 109.5
H18A C18 H18C 109.5
H18B C18 H18C 109.5

loop_
_geom_bond_atom_site_label_1
_geom_bond_atom_site_label_2
_geom_bond_distance
O1 C1 1.376(3)
O1 C8 1.458(2)
O2 C7 1.420(3)
O2 H2 0.8400
O3 C16 1.332(3)
O3 C17 1.460(3)
O4 C16 1.206(3)
O5 C11 1.212(3)
O6 C11 1.333(2)
O6 C12 1.485(2)
C1 C6 1.380(3)
C1 C2 1.396(3)
C2 C3 1.392(4)
C2 H2A 0.9500
C3 C4 1.386(4)
C3 H3 0.9500
C4 C5 1.399(3)
C4 H4 0.9500
C5 C6 1.389(3)
C5 H5 0.9500
C6 C7 1.523(3)
C7 C16 1.529(3)
C7 C8 1.562(3)
C8 C9 1.511(3)
C8 H8 1.0000
C9 C10 1.326(3)
C9 C11 1.496(3)
C10 H10A 0.9500
C10 H10B 0.9500
C12 C14 1.515(4)
C12 C13 1.516(3)
C12 C15 1.522(3)
C13 H13A 0.9800
C13 H13B 0.9800
C13 H13C 0.9800
C14 H14A 0.9800
C14 H14B 0.9800
C14 H14C 0.9800
C15 H15A 0.9800
C15 H15B 0.9800
C15 H15C 0.9800
C17 C18 1.501(3)
C17 H17A 0.9900
C17 H17B 0.9900
C18 H18A 0.9800
C18 H18B 0.9800
C18 H18C 0.9800

loop_
_geom_hbond_atom_site_label_D
_geom_hbond_atom_site_label_H
_geom_hbond_atom_site_label_A
_geom_hbond_distance_DH
_geom_hbond_distance_HA
_geom_hbond_distance_DA
_geom_hbond_angle_DHA
O2 H2 O4 0.84 2.18 2.666(2) 117.1

loop_
_geom_torsion_atom_site_label_1
_geom_torsion_atom_site_label_2
_geom_torsion_atom_site_label_3
_geom_torsion_atom_site_label_4
_geom_torsion
C8 O1 C1 C6 -7.5(2)
C8 O1 C1 C2 173.6(2)
O1 C1 C2 C3 179.8(2)
C6 C1 C2 C3 1.0(3)
C1 C2 C3 C4 -0.5(3)
C2 C3 C4 C5 -0.4(4)
C3 C4 C5 C6 0.6(3)
O1 C1 C6 C5 -179.7(2)
C2 C1 C6 C5 -0.8(3)
O1 C1 C6 C7 -4.4(2)
C2 C1 C6 C7 174.49(19)
C4 C5 C6 C1 -0.1(3)
C4 C5 C6 C7 -174.2(2)
C1 C6 C7 O2 -103.2(2)
C5 C6 C7 O2 71.4(3)
C1 C6 C7 C16 135.4(2)
C5 C6 C7 C16 -49.9(3)
C1 C6 C7 C8 13.2(2)
C5 C6 C7 C8 -172.1(2)
C1 O1 C8 C9 139.73(18)
C1 O1 C8 C7 15.8(2)
O2 C7 C8 O1 99.00(18)
C6 C7 C8 O1 -17.3(2)
C16 C7 C8 O1 -138.38(17)
O2 C7 C8 C9 -21.8(2)
C6 C7 C8 C9 -138.11(18)
C16 C7 C8 C9 100.8(2)
O1 C8 C9 C10 1.8(3)
C7 C8 C9 C10 121.4(2)
O1 C8 C9 C11 -178.70(17)
C7 C8 C9 C11 -59.2(2)
C12 O6 C11 O5 6.1(4)
C12 O6 C11 C9 -173.89(18)
C10 C9 C11 O5 170.6(2)
C8 C9 C11 O5 -8.9(3)
C10 C9 C11 O6 -9.4(3)
C8 C9 C11 O6 171.09(18)
C11 O6 C12 C14 64.3(3)
C11 O6 C12 C13 -59.8(3)
C11 O6 C12 C15 -177.8(2)
C17 O3 C16 O4 8.7(3)
C17 O3 C16 C7 -174.23(17)
O2 C7 C16 O4 -17.1(3)
C6 C7 C16 O4 105.3(2)
C8 C7 C16 O4 -140.7(2)
O2 C7 C16 O3 165.78(16)
C6 C7 C16 O3 -71.9(2)
C8 C7 C16 O3 42.1(2)
C16 O3 C17 C18 -172.23(18)
